data_4118558
loop_
_publ_author_name
'Suguru Ito'
'Kosuke Ono'
'Nobuharu Iwasawa'

_publ_contact_author 'Nobuharu Iwasawa'
_publ_contact_author_email niwasawa@chem.titech.ac.jp
_publ_section_title
;
 Controlled Self-Assembly of Multiple Diastereomeric Macrocyclic Boronic
 Esters Composed of Two Chiral Units
;
_journal_name_full 'Journal of the American Chemical Society'
_journal_page_first 13962
_journal_page_last 13965
_journal_paper_doi 10.1021/ja306249f
_journal_volume 134
_journal_year 2012
_chemical_absolute_configuration rmad
_chemical_formula_moiety 'C78 H72 B4 O12, 4(C H Cl3)'
_chemical_formula_sum 'C82 H76 B4 Cl12 O12'
_chemical_formula_weight 1722.07
_space_group_IT_number 1
_symmetry_cell_setting triclinic
_symmetry_Int_Tables_number 1
_symmetry_space_group_name_Hall 'P 1'
_symmetry_space_group_name_H-M 'P 1'
_atom_sites_solution_hydrogens geom
_atom_sites_solution_primary direct
_atom_sites_solution_secondary difmap
_audit_creation_method SHELXL-97
_cell_angle_alpha 79.0510(10)
_cell_angle_beta 87.2600(10)
_cell_angle_gamma 83.1090(10)
_cell_formula_units_Z 1
_cell_length_a 11.5412(2)
_cell_length_b 12.9559(2)
_cell_length_c 14.5534(3)
_cell_measurement_reflns_used 25067
_cell_measurement_temperature 173(2)
_cell_measurement_theta_max 68.23
_cell_measurement_theta_min 3.09
_cell_volume 2120.38(7)
_computing_cell_refinement 'PROCESS-AUTO (Rigaku, 1998) '
_computing_data_collection 'PROCESS-AUTO (Rigaku, 1998)'
_computing_data_reduction 'PROCESS-AUTO (Rigaku, 1998) '
_computing_molecular_graphics 'ORTEP-3 for Windows (Farrugia, 1998)'
_computing_publication_material 'SHELXL-97 (Sheldrick, 1997)'
_computing_structure_refinement 'SHELXL-97 (Sheldrick, 1997)'
_computing_structure_solution 'SHELXS (Sheldrick, 1997)'
_diffrn_ambient_temperature 173(2)
_diffrn_measured_fraction_theta_full 0.984
_diffrn_measured_fraction_theta_max 0.984
_diffrn_measurement_device_type 'Rigaku RAXIS-RAPID IP area detector system'
_diffrn_measurement_method '\w scan'
_diffrn_radiation_monochromator graphite
_diffrn_radiation_probe x-ray
_diffrn_radiation_type CuK\a
_diffrn_radiation_wavelength 1.54186
_diffrn_reflns_av_R_equivalents 0.0894
_diffrn_reflns_av_sigmaI/netI 0.1109
_diffrn_reflns_limit_h_max 13
_diffrn_reflns_limit_h_min -13
_diffrn_reflns_limit_k_max 15
_diffrn_reflns_limit_k_min -15
_diffrn_reflns_limit_l_max 17
_diffrn_reflns_limit_l_min -17
_diffrn_reflns_number 25067
_diffrn_reflns_theta_full 68.23
_diffrn_reflns_theta_max 68.23
_diffrn_reflns_theta_min 3.09
_diffrn_source 'rotating anode x-ray tube'
_exptl_absorpt_coefficient_mu 4.061
_exptl_absorpt_correction_T_max 0.4972
_exptl_absorpt_correction_T_min 0.4972
_exptl_absorpt_correction_type multi-scan
_exptl_absorpt_process_details 'absorption was corrected by ABSCOR'
_exptl_crystal_colour colorless
_exptl_crystal_density_diffrn 1.349
_exptl_crystal_description prism
_exptl_crystal_F_000 888
_exptl_crystal_size_max 0.20
_exptl_crystal_size_mid 0.20
_exptl_crystal_size_min 0.20
_refine_diff_density_max 0.985
_refine_diff_density_min -0.589
_refine_diff_density_rms 0.112
_refine_ls_abs_structure_details 'Flack H D (1983), Acta Cryst. A39, 876-881'
_refine_ls_abs_structure_Flack 0.08(2)
_refine_ls_extinction_method none
_refine_ls_goodness_of_fit_ref 1.157
_refine_ls_hydrogen_treatment constr
_refine_ls_matrix_type full
_refine_ls_number_parameters 981
_refine_ls_number_reflns 13008
_refine_ls_number_restraints 28
_refine_ls_restrained_S_all 1.175
_refine_ls_R_factor_all 0.1265
_refine_ls_R_factor_gt 0.1075
_refine_ls_shift/su_max 0.001
_refine_ls_shift/su_mean 0.000
_refine_ls_structure_factor_coef Fsqd
_refine_ls_weighting_details 'calc w=1/[\s^2^(Fo^2^)+(0.2000P)^2^+0.0000P] where P=(Fo^2^+2Fc^2^)/3'
_refine_ls_weighting_scheme calc
_refine_ls_wR_factor_gt 0.3012
_refine_ls_wR_factor_ref 0.3359
_reflns_number_gt 8889
_reflns_number_total 13008
_reflns_threshold_expression >2sigma(I)
_cod_data_source_file ja306249f_5b.cif
_cod_data_source_block 5b
_cod_database_code 4118558

loop_
_symmetry_equiv_pos_as_xyz
'x, y, z'

loop_
_atom_site_label
_atom_site_type_symbol
_atom_site_fract_x
_atom_site_fract_y
_atom_site_fract_z
_atom_site_U_iso_or_equiv
_atom_site_adp_type
_atom_site_occupancy
_atom_site_symmetry_multiplicity
_atom_site_calc_flag
_atom_site_refinement_flags
_atom_site_disorder_assembly
_atom_site_disorder_group
C93 C 0.0736(13) 0.5569(16) 0.0433(10) 0.143(7) Uani 1 1 d . . .
H93A H 0.0732 0.5243 0.1098 0.214 Uiso 1 1 calc R . .
H93B H 0.1216 0.6157 0.0330 0.214 Uiso 1 1 calc R . .
H93C H 0.1059 0.5042 0.0061 0.214 Uiso 1 1 calc R . .
C94 C -0.2347(16) 0.7609(13) 0.1944(11) 0.132(6) Uani 1 1 d . . .
H94A H -0.2176 0.7338 0.2605 0.198 Uiso 1 1 calc R . .
H94B H -0.2374 0.7015 0.1621 0.198 Uiso 1 1 calc R . .
H94C H -0.3103 0.8047 0.1897 0.198 Uiso 1 1 calc R . .
O9 O -0.2952(5) 0.4978(5) -0.2099(4) 0.0481(15) Uani 1 1 d . . .
O79 O -0.4068(5) 0.5158(5) 0.4436(4) 0.0500(15) Uani 1 1 d . . .
O33 O -0.0441(5) 0.6473(4) -0.0849(5) 0.0505(16) Uani 1 1 d . . .
O11 O -0.1179(5) 0.4639(5) -0.1424(5) 0.0471(15) Uani 1 1 d . . .
O57 O -0.3323(5) 0.6982(4) 0.4973(5) 0.0481(15) Uani 1 1 d . . .
O55 O -0.1512(5) 0.6677(4) 0.5637(4) 0.0468(15) Uani 1 1 d D . .
O18 O -0.3959(4) 0.1261(5) 0.1926(4) 0.0415(13) Uani 1 1 d . . .
C30 C -0.2613(7) 0.8742(7) -0.1537(7) 0.042(2) Uani 1 1 d . . .
O64 O -0.0473(6) 1.0392(5) 0.1598(4) 0.0529(16) Uani 1 1 d . . .
C76 C -0.1833(7) 0.2874(7) 0.5051(7) 0.043(2) Uani 1 1 d . . .
C78 C -0.3019(7) 0.4591(6) 0.4713(6) 0.0375(19) Uani 1 1 d . . .
C32 C -0.1445(7) 0.7064(7) -0.1185(7) 0.047(2) Uani 1 1 d . . .
C71 C -0.0950(7) 0.3375(7) 0.5455(7) 0.044(2) Uani 1 1 d . . .
O2 O -0.5862(5) 0.2051(6) 0.1799(5) 0.0575(18) Uani 1 1 d . . .
O48 O 0.1385(5) 0.9634(5) 0.1761(5) 0.0537(17) Uani 1 1 d . . .
C82 C -0.4810(7) 0.2801(6) 0.5028(6) 0.0384(19) Uani 1 1 d . . .
C87 C -0.5780(7) 0.2361(7) 0.4743(7) 0.047(2) Uani 1 1 d . . .
C23 C -0.2323(8) 0.6571(6) -0.1537(7) 0.043(2) Uani 1 1 d . . .
C8 C -0.2594(8) 0.3855(6) -0.2044(6) 0.0415(19) Uani 1 1 d . . .
H8 H -0.2706 0.3647 -0.2658 0.050 Uiso 1 1 calc R . .
C25 C -0.3485(7) 0.8256(7) -0.1901(7) 0.044(2) Uani 1 1 d . . .
C54 C -0.1915(7) 0.7774(6) 0.5640(7) 0.043(2) Uani 1 1 d . . .
H54 H -0.1821 0.7980 0.6259 0.051 Uiso 1 1 calc R . .
C53 C -0.1330(8) 0.8487(6) 0.4821(6) 0.042(2) Uani 1 1 d . . .
C61 C -0.1825(7) 0.9858(7) 0.3525(6) 0.043(2) Uani 1 1 d . . .
H61 H -0.2386 1.0327 0.3148 0.052 Uiso 1 1 calc R . .
C69 C -0.2196(7) 0.5111(7) 0.5114(7) 0.046(2) Uani 1 1 d . . .
C31 C -0.1580(7) 0.8132(6) -0.1147(6) 0.0389(19) Uani 1 1 d . . .
C77 C -0.2857(8) 0.3496(7) 0.4738(7) 0.050(2) Uani 1 1 d . . .
O45 O -0.1576(6) 0.8696(6) 0.0598(5) 0.0641(19) Uani 1 1 d . . .
O91 O -0.2830(6) 0.2940(6) 0.2973(6) 0.069(2) Uani 1 1 d . . .
C15 C -0.2596(8) 0.1748(6) 0.0064(6) 0.045(2) Uani 1 1 d . . .
H15 H -0.2021 0.1292 0.0436 0.054 Uiso 1 1 calc R . .
C81 C -0.3822(7) 0.2974(6) 0.4412(6) 0.0383(18) Uani 1 1 d . . .
C60 C -0.2183(7) 0.9170(6) 0.4254(6) 0.0377(19) Uani 1 1 d . . .
C52 C -0.0148(7) 0.8513(6) 0.4630(6) 0.041(2) Uani 1 1 d . . .
H52 H 0.0410 0.8049 0.5014 0.049 Uiso 1 1 calc R . .
C6 C -0.4328(8) 0.3124(7) -0.1058(7) 0.049(2) Uani 1 1 d . . .
H6 H -0.4904 0.3586 -0.1426 0.059 Uiso 1 1 calc R . .
C29 C -0.2792(8) 0.9863(6) -0.1542(7) 0.048(2) Uani 1 1 d . . .
H29 H -0.2234 1.0186 -0.1267 0.058 Uiso 1 1 calc R . .
C75 C -0.1607(8) 0.1782(8) 0.5115(7) 0.055(3) Uani 1 1 d . . .
H75 H -0.2159 0.1418 0.4878 0.066 Uiso 1 1 calc R . .
C14 C -0.2294(8) 0.2507(6) -0.0731(7) 0.047(2) Uani 1 1 d . . .
C7 C -0.3130(7) 0.3154(6) -0.1294(6) 0.040(2) Uani 1 1 d . . .
C70 C -0.1167(7) 0.4483(7) 0.5455(7) 0.043(2) Uani 1 1 d . . .
H70 H -0.0589 0.4814 0.5697 0.052 Uiso 1 1 calc R . .
C83 C -0.4798(8) 0.2940(7) 0.5978(7) 0.044(2) Uani 1 1 d . . .
H83 H -0.4134 0.3170 0.6206 0.052 Uiso 1 1 calc R . .
C41 C 0.1306(8) 0.9286(7) -0.1199(6) 0.043(2) Uani 1 1 d . . .
C35 C -0.0585(7) 0.8598(7) -0.0849(7) 0.046(2) Uani 1 1 d . . .
C36 C 0.0311(7) 0.8892(7) -0.1498(6) 0.044(2) Uani 1 1 d . . .
C90 C -0.3842(8) 0.2756(7) 0.3511(7) 0.048(2) Uani 1 1 d . . .
B56 B -0.2351(8) 0.6312(8) 0.5202(7) 0.041(2) Uani 1 1 d . . .
C59 C -0.3407(8) 0.9000(6) 0.4630(7) 0.044(2) Uani 1 1 d . . .
C72 C 0.0037(8) 0.2775(7) 0.5821(7) 0.049(2) Uani 1 1 d . . .
H72 H 0.0615 0.3107 0.6063 0.058 Uiso 1 1 calc R . .
C24 C -0.3276(8) 0.7157(7) -0.1893(7) 0.049(2) Uani 1 1 d . . .
H24 H -0.3839 0.6826 -0.2153 0.059 Uiso 1 1 calc R . .
C44 C -0.0614(7) 0.8908(7) 0.0014(7) 0.046(2) Uani 1 1 d . . .
C88 C -0.5728(8) 0.2158(7) 0.3866(7) 0.052(2) Uani 1 1 d . . .
H88 H -0.6391 0.1911 0.3653 0.062 Uiso 1 1 calc R . .
C63 C -0.0125(8) 1.0596(7) 0.2486(7) 0.048(2) Uani 1 1 d . . .
H63 H -0.0284 1.1362 0.2527 0.058 Uiso 1 1 calc R . .
C39 C 0.2202(8) 0.9383(7) -0.2741(7) 0.053(2) Uani 1 1 d . . .
H39 H 0.2824 0.9565 -0.3170 0.064 Uiso 1 1 calc R . .
C13 C -0.1057(8) 0.2714(7) -0.1107(7) 0.047(2) Uani 1 1 d . . .
C17 C -0.4375(8) 0.1055(7) 0.1034(6) 0.043(2) Uani 1 1 d . . .
H17 H -0.4255 0.0288 0.0992 0.052 Uiso 1 1 calc R . .
C43 C 0.0379(7) 0.9322(7) 0.0346(6) 0.042(2) Uani 1 1 d . . .
C89 C -0.4756(8) 0.2285(7) 0.3240(7) 0.050(2) Uani 1 1 d . . .
C62 C -0.0651(8) 0.9898(6) 0.3309(7) 0.045(2) Uani 1 1 d . . .
C27 C -0.4651(8) 0.9970(7) -0.2338(8) 0.055(3) Uani 1 1 d . . .
H27 H -0.5316 1.0384 -0.2629 0.066 Uiso 1 1 calc R . .
C51 C 0.0208(8) 0.9236(7) 0.3861(7) 0.044(2) Uani 1 1 d . . .
C16 C -0.3791(8) 0.1719(6) 0.0259(6) 0.042(2) Uani 1 1 d . . .
C37 C 0.0371(8) 0.8704(8) -0.2456(7) 0.051(2) Uani 1 1 d . . .
H37 H -0.0237 0.8379 -0.2664 0.061 Uiso 1 1 calc R . .
C5 C -0.4643(7) 0.2421(7) -0.0296(7) 0.042(2) Uani 1 1 d . . .
B10 B -0.2117(9) 0.5412(8) -0.1692(8) 0.044(2) Uani 1 1 d . . .
C26 C -0.4531(7) 0.8899(7) -0.2293(7) 0.046(2) Uani 1 1 d . . .
H26 H -0.5128 0.8575 -0.2518 0.055 Uiso 1 1 calc R . .
C73 C 0.0211(7) 0.1694(7) 0.5847(7) 0.051(2) Uani 1 1 d . . .
H73 H 0.0900 0.1282 0.6097 0.061 Uiso 1 1 calc R . .
C74 C -0.0649(8) 0.1235(7) 0.5496(7) 0.054(3) Uani 1 1 d . . .
H74 H -0.0549 0.0490 0.5529 0.065 Uiso 1 1 calc R . .
C42 C 0.1307(7) 0.9469(7) -0.0245(6) 0.042(2) Uani 1 1 d . . .
H42 H 0.1980 0.9699 -0.0031 0.050 Uiso 1 1 calc R . .
C50 C 0.1406(8) 0.9437(7) 0.3501(7) 0.052(2) Uani 1 1 d . . .
C28 C -0.3796(8) 1.0489(8) -0.1956(8) 0.055(3) Uani 1 1 d . . .
H28 H -0.3904 1.1233 -0.1981 0.065 Uiso 1 1 calc R . .
C58 C -0.3181(8) 0.7944(6) 0.5338(7) 0.049(2) Uani 1 1 d . . .
H58 H -0.3708 0.7974 0.5901 0.059 Uiso 1 1 calc R . .
C21 C -0.0541(8) 0.1797(8) -0.1615(8) 0.064(3) Uani 1 1 d . . .
H21A H 0.0230 0.1940 -0.1887 0.096 Uiso 1 1 calc R . .
H21B H -0.1062 0.1747 -0.2114 0.096 Uiso 1 1 calc R . .
H21C H -0.0467 0.1128 -0.1164 0.096 Uiso 1 1 calc R . .
C38 C 0.1247(7) 0.8971(8) -0.3052(7) 0.049(2) Uani 1 1 d . . .
H38 H 0.1227 0.8883 -0.3684 0.059 Uiso 1 1 calc R . .
C85 C -0.6723(9) 0.2331(8) 0.6253(8) 0.058(3) Uani 1 1 d . . .
H85 H -0.7372 0.2181 0.6662 0.069 Uiso 1 1 calc R . .
C40 C 0.2259(7) 0.9529(8) -0.1845(7) 0.046(2) Uani 1 1 d . . .
H40 H 0.2922 0.9788 -0.1648 0.055 Uiso 1 1 calc R . .
C12 C -0.1263(7) 0.3738(6) -0.1829(6) 0.0393(19) Uani 1 1 d . . .
H12 H -0.0754 0.3728 -0.2404 0.047 Uiso 1 1 calc R . .
C49 C 0.1218(7) 1.0197(8) 0.2518(6) 0.047(2) Uani 1 1 d . . .
H49 H 0.1707 1.0797 0.2435 0.056 Uiso 1 1 calc R . .
C67 C -0.3898(8) 0.9857(6) 0.5196(7) 0.050(2) Uani 1 1 d . . .
H67A H -0.3340 0.9896 0.5672 0.074 Uiso 1 1 calc R . .
H67B H -0.4641 0.9674 0.5502 0.074 Uiso 1 1 calc R . .
H67C H -0.4026 1.0543 0.4774 0.074 Uiso 1 1 calc R . .
C86 C -0.6701(9) 0.2157(8) 0.5341(8) 0.057(3) Uani 1 1 d . . .
H86 H -0.7347 0.1886 0.5128 0.068 Uiso 1 1 calc R . .
C3 C -0.5675(9) 0.1506(7) 0.1009(7) 0.052(2) Uani 1 1 d . . .
H3 H -0.6176 0.0915 0.1090 0.063 Uiso 1 1 calc R . .
C4 C -0.5901(7) 0.2238(7) 0.0060(7) 0.044(2) Uani 1 1 d . . .
C68 C -0.4227(8) 0.8901(8) 0.3872(7) 0.058(3) Uani 1 1 d . . .
H68A H -0.5009 0.8811 0.4148 0.086 Uiso 1 1 calc R . .
H68B H -0.3936 0.8286 0.3592 0.086 Uiso 1 1 calc R . .
H68C H -0.4266 0.9542 0.3388 0.086 Uiso 1 1 calc R . .
C84 C -0.5750(9) 0.2741(7) 0.6559(8) 0.057(3) Uani 1 1 d . . .
H84 H -0.5759 0.2880 0.7177 0.068 Uiso 1 1 calc R . .
C19 C -0.6488(9) 0.1650(9) -0.0572(8) 0.063(3) Uani 1 1 d . . .
H19A H -0.6013 0.0979 -0.0609 0.094 Uiso 1 1 calc R . .
H19B H -0.6563 0.2085 -0.1200 0.094 Uiso 1 1 calc R . .
H19C H -0.7265 0.1509 -0.0312 0.094 Uiso 1 1 calc R . .
C65 C 0.1940(8) 1.0068(8) 0.4132(7) 0.056(2) Uani 1 1 d . . .
H65A H 0.2737 1.0185 0.3909 0.083 Uiso 1 1 calc R . .
H65B H 0.1958 0.9670 0.4776 0.083 Uiso 1 1 calc R . .
H65C H 0.1466 1.0752 0.4115 0.083 Uiso 1 1 calc R . .
B47 B 0.0379(9) 0.9762(7) 0.1289(7) 0.043(2) Uani 1 1 d . . .
C20 C -0.6676(8) 0.3246(9) 0.0140(8) 0.062(3) Uani 1 1 d . . .
H20A H -0.7446 0.3072 0.0392 0.094 Uiso 1 1 calc R . .
H20B H -0.6760 0.3697 -0.0481 0.094 Uiso 1 1 calc R . .
H20C H -0.6325 0.3622 0.0560 0.094 Uiso 1 1 calc R . .
C22 C -0.0241(9) 0.2757(8) -0.0317(8) 0.062(3) Uani 1 1 d . . .
H22A H 0.0533 0.2899 -0.0582 0.092 Uiso 1 1 calc R . .
H22B H -0.0176 0.2078 0.0120 0.092 Uiso 1 1 calc R . .
H22C H -0.0560 0.3322 0.0017 0.092 Uiso 1 1 calc R . .
B1 B -0.4873(9) 0.1870(9) 0.2313(8) 0.046(2) Uani 1 1 d . . .
C66 C 0.2195(9) 0.8413(8) 0.3422(8) 0.059(3) Uani 1 1 d . . .
H66A H 0.2976 0.8585 0.3198 0.089 Uiso 1 1 calc R . .
H66B H 0.1864 0.8051 0.2981 0.089 Uiso 1 1 calc R . .
H66C H 0.2250 0.7950 0.4039 0.089 Uiso 1 1 calc R . .
C80 C -0.4155(10) 0.5539(10) 0.3469(8) 0.075(3) Uani 1 1 d . . .
H80A H -0.4911 0.5964 0.3340 0.113 Uiso 1 1 calc R . .
H80B H -0.4089 0.4941 0.3139 0.113 Uiso 1 1 calc R . .
H80C H -0.3525 0.5979 0.3252 0.113 Uiso 1 1 calc R . .
C46 C -0.1456(13) 0.8232(13) 0.1522(10) 0.102(5) Uani 1 1 d . . .
H46A H -0.1409 0.8798 0.1885 0.122 Uiso 1 1 calc R . .
H46B H -0.0701 0.7776 0.1584 0.122 Uiso 1 1 calc R . .
C34 C -0.0471(11) 0.5970(10) 0.0147(9) 0.078(3) Uani 1 1 d . . .
H34A H -0.0960 0.5380 0.0242 0.093 Uiso 1 1 calc R . .
H34B H -0.0811 0.6492 0.0530 0.093 Uiso 1 1 calc R . .
C92 C -0.3057(12) 0.3433(9) 0.1993(9) 0.082(4) Uani 1 1 d . . .
H92A H -0.2314 0.3544 0.1654 0.122 Uiso 1 1 calc R . .
H92B H -0.3534 0.4116 0.1971 0.122 Uiso 1 1 calc R . .
H92C H -0.3474 0.2969 0.1701 0.122 Uiso 1 1 calc R . .
Cl3B Cl -0.6392(2) 0.7555(2) -0.4110(2) 0.0720(8) Uani 1 1 d . . .
Cl4B Cl -0.4971(2) 0.56118(19) -0.33816(19) 0.0650(7) Uani 1 1 d . . .
Cl2B Cl -0.6860(2) 0.5612(2) -0.4651(2) 0.0818(9) Uani 1 1 d . . .
C1B C -0.5764(8) 0.6300(7) -0.4357(7) 0.059(3) Uani 1 1 d . . .
H1B H -0.5210 0.6428 -0.4905 0.071 Uiso 1 1 calc R . .
C1C C 0.1297(6) 0.5391(5) 0.7854(6) 0.054(3) Uani 1 1 d D . .
H1C H 0.0751 0.5288 0.8409 0.064 Uiso 1 1 calc R . .
Cl2C Cl 0.0498(2) 0.60675(19) 0.68973(18) 0.0657(7) Uani 1 1 d D . .
Cl4C Cl 0.1896(2) 0.4126(2) 0.7657(2) 0.0718(8) Uani 1 1 d D . .
Cl3C Cl 0.2394(2) 0.6100(2) 0.8112(2) 0.0774(8) Uani 1 1 d D . .
Cl3D Cl 0.1478(12) 0.3355(8) 0.2714(10) 0.377(8) Uani 1 1 d D . .
Cl2D Cl -0.0568(6) 0.4579(11) 0.2890(6) 0.323(7) Uani 1 1 d D . .
Cl4D Cl 0.1196(12) 0.5164(15) 0.3636(8) 0.551(4) Uani 1 1 d D . .
C1D C 0.0680(13) 0.4000(13) 0.3507(12) 0.261(15) Uiso 1 1 d D . .
H1D H 0.0511 0.3528 0.4114 0.313 Uiso 1 1 calc R . .
C1E C 0.4893(16) 0.7396(14) 1.0301(13) 0.161(12) Uiso 0.644(12) 1 d PD A 1
H1E H 0.5366 0.7707 0.9746 0.194 Uiso 0.644(12) 1 calc PR A 1
Cl2E Cl 0.3482(15) 0.7210(14) 1.0029(14) 0.293(5) Uiso 0.644(12) 1 d PD A 1
Cl3E Cl 0.5531(13) 0.6159(13) 1.0893(13) 0.293(5) Uiso 0.644(12) 1 d PD A 1
Cl4E Cl 0.4541(14) 0.8252(13) 1.1113(13) 0.293(5) Uiso 0.644(12) 1 d PD A 1
C5E C 0.398(3) 0.6124(17) 1.0431(15) 0.20(3) Uiso 0.356(12) 1 d PD A 2
H5E H 0.3427 0.5652 1.0274 0.237 Uiso 0.356(12) 1 calc PR A 2
Cl6E Cl 0.3991(9) 0.7229(8) 0.9530(8) 0.109(4) Uiso 0.356(12) 1 d PD A 2
Cl7E Cl 0.538(3) 0.545(3) 1.047(2) 0.38(2) Uiso 0.356(12) 1 d PD A 2
Cl8E Cl 0.349(3) 0.655(3) 1.1474(15) 0.331(18) Uiso 0.356(12) 1 d PD A 2

loop_
_atom_site_aniso_label
_atom_site_aniso_U_11
_atom_site_aniso_U_22
_atom_site_aniso_U_33
_atom_site_aniso_U_23
_atom_site_aniso_U_13
_atom_site_aniso_U_12
C93 0.114(10) 0.215(17) 0.083(9) -0.028(10) -0.045(8) 0.069(11)
C94 0.186(16) 0.128(11) 0.111(11) -0.055(9) 0.053(10) -0.101(11)
O9 0.054(3) 0.039(3) 0.054(4) -0.006(3) -0.017(3) -0.017(3)
O79 0.041(3) 0.054(4) 0.057(4) -0.013(3) -0.008(3) -0.007(3)
O33 0.052(3) 0.034(3) 0.069(5) -0.013(3) -0.021(3) -0.005(3)
O11 0.035(3) 0.043(3) 0.062(4) -0.002(3) -0.014(3) -0.008(2)
O57 0.054(3) 0.028(3) 0.071(5) -0.021(3) -0.008(3) -0.018(2)
O55 0.051(3) 0.028(3) 0.062(4) -0.003(3) -0.020(3) -0.008(2)
O18 0.040(3) 0.048(3) 0.038(3) -0.011(3) -0.007(2) -0.002(2)
C30 0.035(4) 0.041(4) 0.055(6) -0.016(4) -0.008(4) -0.008(3)
O64 0.064(4) 0.060(4) 0.038(4) -0.007(3) -0.012(3) -0.021(3)
C76 0.040(4) 0.039(4) 0.057(6) -0.015(4) -0.006(4) -0.016(4)
C78 0.036(4) 0.038(4) 0.042(5) -0.015(4) -0.011(3) -0.005(3)
C32 0.040(4) 0.048(5) 0.058(6) -0.017(4) -0.007(4) -0.014(4)
C71 0.036(4) 0.043(5) 0.061(6) -0.025(4) -0.001(4) -0.015(3)
O2 0.050(4) 0.076(5) 0.054(4) -0.026(4) -0.003(3) -0.011(3)
O48 0.050(4) 0.069(4) 0.047(4) -0.020(3) -0.016(3) -0.006(3)
C82 0.044(4) 0.029(4) 0.040(5) 0.003(3) 0.003(4) -0.009(3)
C87 0.035(4) 0.045(5) 0.061(6) -0.016(4) -0.004(4) 0.002(3)
C23 0.048(5) 0.041(5) 0.049(6) -0.019(4) -0.002(4) -0.021(4)
C8 0.058(5) 0.033(4) 0.037(5) -0.009(4) -0.011(4) -0.009(4)
C25 0.039(4) 0.045(5) 0.051(6) -0.014(4) -0.012(4) -0.010(4)
C54 0.048(4) 0.026(4) 0.057(6) -0.006(4) -0.005(4) -0.019(3)
C53 0.058(5) 0.024(4) 0.045(5) -0.005(3) -0.007(4) -0.014(4)
C61 0.038(4) 0.043(4) 0.049(6) -0.010(4) -0.008(4) 0.001(4)
C69 0.037(4) 0.046(5) 0.057(6) -0.009(4) -0.013(4) -0.010(4)
C31 0.033(4) 0.039(4) 0.049(5) -0.015(4) -0.012(3) -0.006(3)
C77 0.048(5) 0.049(5) 0.062(6) -0.021(5) -0.004(4) -0.024(4)
O45 0.051(4) 0.094(5) 0.055(5) -0.020(4) 0.006(3) -0.034(4)
O91 0.071(5) 0.084(5) 0.063(5) -0.024(4) 0.008(4) -0.034(4)
C15 0.057(5) 0.031(4) 0.049(6) -0.008(4) -0.019(4) -0.007(4)
C81 0.047(4) 0.029(3) 0.041(5) -0.007(3) -0.006(4) -0.012(3)
C60 0.042(4) 0.036(4) 0.037(5) -0.008(3) -0.009(4) -0.004(3)
C52 0.045(5) 0.035(4) 0.043(5) -0.004(4) -0.021(4) -0.002(3)
C6 0.048(5) 0.042(5) 0.067(7) -0.024(5) 0.003(4) -0.020(4)
C29 0.050(5) 0.033(4) 0.067(7) -0.018(4) -0.009(4) -0.006(4)
C75 0.047(5) 0.054(6) 0.071(7) -0.019(5) -0.015(5) -0.014(4)
C14 0.050(5) 0.036(4) 0.063(6) -0.020(4) 0.009(4) -0.024(4)
C7 0.034(4) 0.042(4) 0.050(6) -0.020(4) -0.012(4) -0.008(3)
C70 0.036(4) 0.039(4) 0.055(6) -0.010(4) -0.002(4) -0.010(4)
C83 0.048(5) 0.037(4) 0.047(6) -0.005(4) -0.013(4) -0.011(4)
C41 0.050(5) 0.041(4) 0.045(5) -0.006(4) -0.017(4) -0.025(4)
C35 0.035(4) 0.052(5) 0.055(6) -0.014(4) -0.013(4) -0.010(4)
C36 0.041(4) 0.051(5) 0.045(5) -0.019(4) -0.017(4) -0.009(4)
C90 0.058(5) 0.046(5) 0.044(6) -0.014(4) -0.007(4) -0.014(4)
B56 0.038(5) 0.046(5) 0.043(6) -0.016(4) -0.008(4) -0.010(4)
C59 0.048(5) 0.027(4) 0.060(6) -0.010(4) -0.012(4) -0.005(3)
C72 0.045(5) 0.051(5) 0.060(6) -0.033(5) -0.007(4) -0.008(4)
C24 0.057(5) 0.042(5) 0.054(6) -0.014(4) -0.017(4) -0.012(4)
C44 0.041(4) 0.044(5) 0.056(6) -0.010(4) -0.007(4) -0.018(4)
C88 0.057(5) 0.042(5) 0.063(7) -0.015(4) -0.010(5) -0.017(4)
C63 0.053(5) 0.048(5) 0.047(6) -0.012(4) -0.010(4) -0.008(4)
C39 0.047(5) 0.051(5) 0.059(7) -0.003(5) 0.006(4) -0.013(4)
C13 0.043(5) 0.038(4) 0.060(6) -0.009(4) 0.005(4) -0.006(4)
C17 0.055(5) 0.038(4) 0.041(5) -0.008(4) -0.008(4) -0.022(4)
C43 0.042(4) 0.048(4) 0.036(5) 0.003(4) -0.021(3) -0.014(3)
C89 0.052(5) 0.046(5) 0.057(6) -0.016(4) 0.003(4) -0.018(4)
C62 0.050(5) 0.030(4) 0.056(6) -0.005(4) -0.010(4) -0.005(4)
C27 0.052(5) 0.039(5) 0.081(7) -0.027(5) 0.001(5) -0.010(4)
C51 0.053(5) 0.042(4) 0.044(5) -0.013(4) -0.001(4) -0.025(4)
C16 0.056(5) 0.034(4) 0.038(5) -0.009(4) -0.002(4) -0.013(4)
C37 0.046(5) 0.057(6) 0.056(6) -0.021(5) -0.005(4) -0.012(4)
C5 0.042(4) 0.041(4) 0.045(5) -0.007(4) -0.017(4) -0.008(4)
B10 0.050(6) 0.030(4) 0.055(7) -0.005(4) -0.004(5) -0.015(4)
C26 0.034(4) 0.042(5) 0.062(6) -0.005(4) -0.004(4) -0.007(3)
C73 0.036(4) 0.049(5) 0.065(6) -0.002(5) -0.021(4) 0.002(4)
C74 0.062(6) 0.034(4) 0.069(7) -0.017(4) 0.004(5) -0.008(4)
C42 0.040(4) 0.051(5) 0.039(5) -0.016(4) -0.011(3) -0.009(4)
C50 0.060(6) 0.050(5) 0.054(6) -0.024(5) -0.012(5) -0.012(4)
C28 0.043(5) 0.048(5) 0.077(7) -0.017(5) -0.016(4) -0.004(4)
C58 0.059(6) 0.038(5) 0.059(6) -0.024(4) 0.003(5) -0.019(4)
C21 0.049(5) 0.052(6) 0.087(8) -0.003(5) -0.012(5) -0.003(4)
C38 0.035(4) 0.068(6) 0.044(5) -0.012(4) -0.002(4) -0.003(4)
C85 0.050(5) 0.064(6) 0.065(7) -0.017(5) -0.006(5) -0.018(5)
C40 0.039(4) 0.056(5) 0.047(6) -0.016(4) -0.004(4) -0.012(4)
C12 0.043(4) 0.030(4) 0.046(5) 0.000(3) -0.008(4) -0.014(3)
C49 0.038(4) 0.065(6) 0.043(6) -0.016(5) -0.001(4) -0.016(4)
C67 0.065(5) 0.027(4) 0.059(6) -0.015(4) 0.019(4) -0.011(4)
C86 0.055(6) 0.057(6) 0.064(7) -0.015(5) -0.003(5) -0.022(5)
C3 0.076(6) 0.047(5) 0.041(6) -0.008(4) -0.013(5) -0.028(5)
C4 0.030(4) 0.057(5) 0.049(6) -0.011(4) -0.006(4) -0.014(4)
C68 0.050(5) 0.051(5) 0.066(7) 0.011(5) -0.021(5) -0.010(4)
C84 0.074(7) 0.047(5) 0.056(7) -0.022(5) -0.011(5) -0.013(5)
C19 0.054(5) 0.076(7) 0.060(7) 0.000(5) -0.019(5) -0.030(5)
C65 0.048(5) 0.066(6) 0.063(7) -0.027(5) -0.006(4) -0.023(4)
B47 0.054(6) 0.035(5) 0.040(6) -0.001(4) -0.006(4) -0.011(4)
C20 0.051(5) 0.062(6) 0.068(8) -0.002(5) -0.001(5) 0.005(5)
C22 0.057(6) 0.058(6) 0.079(8) -0.024(5) -0.009(5) -0.020(5)
B1 0.039(5) 0.057(6) 0.050(6) -0.021(5) -0.012(4) -0.013(4)
C66 0.069(6) 0.062(6) 0.052(7) -0.020(5) -0.005(5) -0.009(5)
C80 0.076(6) 0.083(7) 0.054(6) 0.016(5) -0.015(5) 0.005(5)
C46 0.119(11) 0.136(13) 0.065(9) -0.022(9) 0.032(8) -0.081(10)
C34 0.084(7) 0.082(7) 0.070(8) -0.022(6) -0.015(6) -0.001(6)
C92 0.124(10) 0.073(7) 0.057(8) -0.015(6) 0.009(7) -0.049(7)
Cl3B 0.0698(16) 0.0632(15) 0.081(2) -0.0139(14) -0.0102(14) 0.0046(13)
Cl4B 0.0668(15) 0.0602(15) 0.0679(18) -0.0118(13) -0.0162(13) -0.0013(12)
Cl2B 0.0627(15) 0.090(2) 0.097(2) -0.0138(18) -0.0210(15) -0.0226(15)
C1B 0.061(6) 0.054(6) 0.061(7) -0.004(5) -0.007(5) -0.014(5)
C1C 0.044(5) 0.061(6) 0.059(6) -0.024(5) -0.010(4) 0.008(4)
Cl2C 0.0676(15) 0.0629(15) 0.0659(17) -0.0104(13) -0.0200(13) 0.0006(12)
Cl4C 0.0743(17) 0.0578(14) 0.081(2) -0.0137(13) -0.0091(14) 0.0043(13)
Cl3C 0.0658(16) 0.0805(18) 0.093(2) -0.0231(17) -0.0125(15) -0.0230(14)
Cl3D 0.469(18) 0.205(8) 0.425(18) -0.053(10) -0.145(14) 0.139(11)
Cl2D 0.139(5) 0.70(2) 0.174(6) -0.164(10) 0.047(4) -0.134(9)
Cl4D 0.573(12) 0.998(19) 0.229(10) -0.158(16) 0.099(12) -0.649

loop_
_atom_type_symbol
_atom_type_description
_atom_type_scat_dispersion_real
_atom_type_scat_dispersion_imag
_atom_type_scat_source
C C 0.0181 0.0091 'International Tables Vol C Tables 4.2.6.8 and 6.1.1.4'
H H 0.0000 0.0000 'International Tables Vol C Tables 4.2.6.8 and 6.1.1.4'
B B 0.0090 0.0039 'International Tables Vol C Tables 4.2.6.8 and 6.1.1.4'
O O 0.0492 0.0322 'International Tables Vol C Tables 4.2.6.8 and 6.1.1.4'
Cl Cl 0.3639 0.7018 'International Tables Vol C Tables 4.2.6.8 and 6.1.1.4'

loop_
_geom_angle_atom_site_label_1
_geom_angle_atom_site_label_2
_geom_angle_atom_site_label_3
_geom_angle
C34 C93 H93A 109.5
C34 C93 H93B 109.5
H93A C93 H93B 109.5
C34 C93 H93C 109.5
H93A C93 H93C 109.5
H93B C93 H93C 109.5
C46 C94 H94A 109.5
C46 C94 H94B 109.5
H94A C94 H94B 109.5
C46 C94 H94C 109.5
H94A C94 H94C 109.5
H94B C94 H94C 109.5
B10 O9 C8 109.0(6)
C78 O79 C80 115.1(7)
C32 O33 C34 116.2(8)
B10 O11 C12 110.3(7)
B56 O57 C58 106.0(7)
B56 O55 C54 105.4(6)
B1 O18 C17 107.3(6)
C25 C30 C31 121.0(8)
C25 C30 C29 119.3(8)
C31 C30 C29 119.7(8)
B47 O64 C63 107.7(7)
C77 C76 C75 126.0(8)
C77 C76 C71 118.0(7)
C75 C76 C71 115.6(8)
O79 C78 C77 119.6(7)
O79 C78 C69 118.0(7)
C77 C78 C69 121.5(7)
O33 C32 C31 117.9(7)
O33 C32 C23 119.9(8)
C31 C32 C23 122.2(8)
C72 C71 C70 122.3(8)
C72 C71 C76 119.7(8)
C70 C71 C76 118.0(7)
B1 O2 C3 109.2(7)
B47 O48 C49 109.1(7)
C87 C82 C83 118.0(8)
C87 C82 C81 120.5(8)
C83 C82 C81 121.1(8)
C88 C87 C86 122.5(10)
C88 C87 C82 116.9(9)
C86 C87 C82 120.6(9)
C24 C23 C32 119.4(8)
C24 C23 B10 117.4(8)
C32 C23 B10 122.2(8)
C7 C8 O9 116.0(7)
C7 C8 C12 106.5(7)
O9 C8 C12 103.4(6)
C7 C8 H8 110.2
O9 C8 H8 110.2
C12 C8 H8 110.2
C24 C25 C30 117.8(7)
C24 C25 C26 122.5(8)
C30 C25 C26 119.7(8)
O55 C54 C58 106.3(6)
O55 C54 C53 110.0(7)
C58 C54 C53 101.3(7)
O55 C54 H54 112.8
C58 C54 H54 112.8
C53 C54 H54 112.8
C52 C53 C60 121.8(8)
C52 C53 C54 127.3(7)
C60 C53 C54 110.9(8)
C60 C61 C62 121.0(8)
C60 C61 H61 119.5
C62 C61 H61 119.5
C70 C69 C78 116.4(8)
C70 C69 B56 118.2(8)
C78 C69 B56 125.4(7)
C32 C31 C30 116.9(8)
C32 C31 C35 118.6(7)
C30 C31 C35 123.8(7)
C76 C77 C78 122.2(8)
C76 C77 C81 118.8(8)
C78 C77 C81 119.0(8)
C46 O45 C44 121.6(9)
C90 O91 C92 113.4(8)
C16 C15 C14 115.8(8)
C16 C15 H15 122.1
C14 C15 H15 122.1
C90 C81 C82 119.1(8)
C90 C81 C77 122.8(8)
C82 C81 C77 117.8(8)
C61 C60 C53 118.7(8)
C61 C60 C59 130.1(7)
C53 C60 C59 111.1(7)
C53 C52 C51 118.6(7)
C53 C52 H52 120.7
C51 C52 H52 120.7
C5 C6 C7 118.8(9)
C5 C6 H6 120.6
C7 C6 H6 120.6
C28 C29 C30 120.5(8)
C28 C29 H29 119.8
C30 C29 H29 119.8
C74 C75 C76 122.2(9)
C74 C75 H75 118.9
C76 C75 H75 118.9
C7 C14 C15 122.3(8)
C7 C14 C13 110.6(8)
C15 C14 C13 127.0(8)
C14 C7 C6 120.2(9)
C14 C7 C8 111.2(7)
C6 C7 C8 128.4(8)
C69 C70 C71 123.4(8)
C69 C70 H70 118.3
C71 C70 H70 118.3
C84 C83 C82 119.7(8)
C84 C83 H83 120.1
C82 C83 H83 120.1
C36 C41 C40 120.1(8)
C36 C41 C42 118.5(8)
C40 C41 C42 121.3(8)
C44 C35 C36 118.8(8)
C44 C35 C31 120.6(8)
C36 C35 C31 119.7(8)
C35 C36 C41 119.7(8)
C35 C36 C37 123.9(8)
C41 C36 C37 116.0(8)
C89 C90 O91 124.5(8)
C89 C90 C81 120.8(9)
O91 C90 C81 114.4(8)
O57 B56 O55 116.8(8)
O57 B56 C69 124.4(8)
O55 B56 C69 118.3(7)
C60 C59 C68 112.7(8)
C60 C59 C67 111.2(7)
C68 C59 C67 112.4(7)
C60 C59 C58 101.6(6)
C68 C59 C58 111.2(7)
C67 C59 C58 107.1(7)
C71 C72 C73 121.4(8)
C71 C72 H72 119.3
C73 C72 H72 119.3
C23 C24 C25 122.5(9)
C23 C24 H24 118.7
C25 C24 H24 118.7
O45 C44 C35 117.1(8)
O45 C44 C43 120.7(8)
C35 C44 C43 121.8(8)
C87 C88 C89 124.7(9)
C87 C88 H88 117.6
C89 C88 H88 117.6
O64 C63 C62 112.2(8)
O64 C63 C49 103.7(7)
C62 C63 C49 104.3(7)
O64 C63 H63 112.0
C62 C63 H63 112.0
C49 C63 H63 112.0
C40 C39 C38 121.9(9)
C40 C39 H39 119.1
C38 C39 H39 119.1
C12 C13 C22 115.0(8)
C12 C13 C14 103.6(7)
C22 C13 C14 111.8(8)
C12 C13 C21 109.2(8)
C22 C13 C21 108.4(7)
C14 C13 C21 108.8(7)
C16 C17 O18 107.9(7)
C16 C17 C3 106.0(7)
O18 C17 C3 104.6(7)
C16 C17 H17 112.6
O18 C17 H17 112.6
C3 C17 H17 112.6
C42 C43 C44 117.7(8)
C42 C43 B47 117.1(8)
C44 C43 B47 124.6(8)
C90 C89 C88 117.5(9)
C90 C89 B1 128.5(9)
C88 C89 B1 114.0(8)
C61 C62 C51 121.3(9)
C61 C62 C63 126.7(8)
C51 C62 C63 112.0(8)
C26 C27 C28 121.9(9)
C26 C27 H27 119.0
C28 C27 H27 119.0
C52 C51 C62 118.6(9)
C52 C51 C50 129.9(8)
C62 C51 C50 111.5(8)
C15 C16 C5 121.5(8)
C15 C16 C17 128.8(8)
C5 C16 C17 109.6(8)
C38 C37 C36 122.6(9)
C38 C37 H37 118.7
C36 C37 H37 118.7
C6 C5 C16 121.3(9)
C6 C5 C4 126.8(7)
C16 C5 C4 111.8(8)
O9 B10 O11 109.5(8)
O9 B10 C23 121.0(8)
O11 B10 C23 129.4(9)
C27 C26 C25 120.0(9)
C27 C26 H26 120.0
C25 C26 H26 120.0
C74 C73 C72 117.9(7)
C74 C73 H73 121.1
C72 C73 H73 121.1
C75 C74 C73 123.2(9)
C75 C74 H74 118.4
C73 C74 H74 118.4
C43 C42 C41 121.9(8)
C43 C42 H42 119.1
C41 C42 H42 119.1
C51 C50 C65 109.1(8)
C51 C50 C66 112.5(8)
C65 C50 C66 111.1(8)
C51 C50 C49 104.9(7)
C65 C50 C49 106.6(8)
C66 C50 C49 112.2(8)
C29 C28 C27 118.5(9)
C29 C28 H28 120.8
C27 C28 H28 120.8
O57 C58 C54 103.8(7)
O57 C58 C59 115.5(7)
C54 C58 C59 110.0(7)
O57 C58 H58 109.1
C54 C58 H58 109.1
C59 C58 H58 109.1
C13 C21 H21A 109.5
C13 C21 H21B 109.5
H21A C21 H21B 109.5
C13 C21 H21C 109.5
H21A C21 H21C 109.5
H21B C21 H21C 109.5
C37 C38 C39 119.8(9)
C37 C38 H38 120.1
C39 C38 H38 120.1
C86 C85 C84 118.3(10)
C86 C85 H85 120.8
C84 C85 H85 120.8
C39 C40 C41 119.4(9)
C39 C40 H40 120.3
C41 C40 H40 120.3
O11 C12 C13 111.4(7)
O11 C12 C8 102.1(6)
C13 C12 C8 104.9(6)
O11 C12 H12 112.6
C13 C12 H12 112.6
C8 C12 H12 112.6
O48 C49 C63 102.8(7)
O48 C49 C50 112.1(8)
C63 C49 C50 105.7(7)
O48 C49 H49 111.9
C63 C49 H49 111.9
C50 C49 H49 111.9
C59 C67 H67A 109.5
C59 C67 H67B 109.5
H67A C67 H67B 109.5
C59 C67 H67C 109.5
H67A C67 H67C 109.5
H67B C67 H67C 109.5
C87 C86 C85 121.9(10)
C87 C86 H86 119.0
C85 C86 H86 119.0
O2 C3 C4 113.4(8)
O2 C3 C17 105.4(7)
C4 C3 C17 108.4(8)
O2 C3 H3 109.9
C4 C3 H3 109.9
C17 C3 H3 109.9
C20 C4 C19 108.4(8)
C20 C4 C3 113.0(8)
C19 C4 C3 108.9(8)
C20 C4 C5 113.7(8)
C19 C4 C5 111.1(8)
C3 C4 C5 101.5(7)
C59 C68 H68A 109.5
C59 C68 H68B 109.5
H68A C68 H68B 109.5
C59 C68 H68C 109.5
H68A C68 H68C 109.5
H68B C68 H68C 109.5
C83 C84 C85 121.2(9)
C83 C84 H84 119.4
C85 C84 H84 119.4
C4 C19 H19A 109.5
C4 C19 H19B 109.5
H19A C19 H19B 109.5
C4 C19 H19C 109.5
H19A C19 H19C 109.5
H19B C19 H19C 109.5
C50 C65 H65A 109.5
C50 C65 H65B 109.5
H65A C65 H65B 109.5
C50 C65 H65C 109.5
H65A C65 H65C 109.5
H65B C65 H65C 109.5
O64 B47 O48 114.8(9)
O64 B47 C43 125.5(8)
O48 B47 C43 118.9(8)
C4 C20 H20A 109.5
C4 C20 H20B 109.5
H20A C20 H20B 109.5
C4 C20 H20C 109.5
H20A C20 H20C 109.5
H20B C20 H20C 109.5
C13 C22 H22A 109.5
C13 C22 H22B 109.5
H22A C22 H22B 109.5
C13 C22 H22C 109.5
H22A C22 H22C 109.5
H22B C22 H22C 109.5
O2 B1 O18 113.0(8)
O2 B1 C89 124.3(9)
O18 B1 C89 122.7(8)
C50 C66 H66A 109.5
C50 C66 H66B 109.5
H66A C66 H66B 109.5
C50 C66 H66C 109.5
H66A C66 H66C 109.5
H66B C66 H66C 109.5
O79 C80 H80A 109.5
O79 C80 H80B 109.5
H80A C80 H80B 109.5
O79 C80 H80C 109.5
H80A C80 H80C 109.5
H80B C80 H80C 109.5
O45 C46 C94 117.1(14)
O45 C46 H46A 108.0
C94 C46 H46A 108.0
O45 C46 H46B 108.0
C94 C46 H46B 108.0
H46A C46 H46B 107.3
O33 C34 C93 108.5(11)
O33 C34 H34A 110.0
C93 C34 H34A 110.0
O33 C34 H34B 110.0
C93 C34 H34B 110.0
H34A C34 H34B 108.4
O91 C92 H92A 109.5
O91 C92 H92B 109.5
H92A C92 H92B 109.5
O91 C92 H92C 109.5
H92A C92 H92C 109.5
H92B C92 H92C 109.5
Cl2B C1B Cl4B 113.1(5)
Cl2B C1B Cl3B 109.7(5)
Cl4B C1B Cl3B 108.6(5)
Cl2B C1B H1B 108.4
Cl4B C1B H1B 108.4
Cl3B C1B H1B 108.4
Cl2C C1C Cl3C 112.0(5)
Cl2C C1C Cl4C 110.3(4)
Cl3C C1C Cl4C 110.6(4)
Cl2C C1C H1C 107.9
Cl3C C1C H1C 107.9
Cl4C C1C H1C 107.9
Cl3D C1D Cl4D 114.0(11)
Cl3D C1D Cl2D 102.9(9)
Cl4D C1D Cl2D 97.1(8)
Cl3D C1D H1D 113.7
Cl4D C1D H1D 113.7
Cl2D C1D H1D 113.7
Cl2E C1E Cl3E 106.3(10)
Cl2E C1E Cl4E 99.3(10)
Cl3E C1E Cl4E 109.4(11)
Cl2E C1E H1E 113.6
Cl3E C1E H1E 113.6
Cl4E C1E H1E 113.6
Cl7E C5E Cl6E 107.1(12)
Cl7E C5E Cl8E 114.7(14)
Cl6E C5E Cl8E 108.8(12)
Cl7E C5E H5E 108.7
Cl6E C5E H5E 108.7
Cl8E C5E H5E 108.7

loop_
_geom_bond_atom_site_label_1
_geom_bond_atom_site_label_2
_geom_bond_distance
C93 C34 1.477(16)
C93 H93A 0.9800
C93 H93B 0.9800
C93 H93C 0.9800
C94 C46 1.427(17)
C94 H94A 0.9800
C94 H94B 0.9800
C94 H94C 0.9800
O9 B10 1.382(12)
O9 C8 1.451(9)
O79 C78 1.374(9)
O79 C80 1.405(11)
O33 C32 1.366(10)
O33 C34 1.472(14)
O11 B10 1.399(11)
O11 C12 1.419(9)
O57 B56 1.347(11)
O57 C58 1.473(8)
O55 B56 1.358(11)
O55 C54 1.443(9)
O18 B1 1.401(11)
O18 C17 1.485(10)
C30 C25 1.422(11)
C30 C31 1.427(11)
C30 C29 1.441(11)
O64 B47 1.320(12)
O64 C63 1.451(10)
C76 C77 1.392(12)
C76 C75 1.393(12)
C76 C71 1.472(11)
C78 C77 1.402(12)
C78 C69 1.433(11)
C32 C31 1.385(12)
C32 C23 1.423(11)
C71 C72 1.370(12)
C71 C70 1.427(11)
O2 B1 1.367(11)
O2 C3 1.454(11)
O48 B47 1.354(11)
O48 C49 1.427(10)
C82 C87 1.427(12)
C82 C83 1.428(12)
C82 C81 1.428(11)
C87 C88 1.347(13)
C87 C86 1.360(13)
C23 C24 1.327(12)
C23 B10 1.549(12)
C8 C7 1.446(12)
C8 C12 1.567(11)
C8 H8 1.0000
C25 C24 1.413(12)
C25 C26 1.456(11)
C54 C58 1.525(12)
C54 C53 1.545(12)
C54 H54 1.0000
C53 C52 1.382(11)
C53 C60 1.422(11)
C61 C60 1.334(11)
C61 C62 1.381(11)
C61 H61 0.9500
C69 C70 1.410(11)
C69 B56 1.573(13)
C31 C35 1.479(11)
C77 C81 1.508(11)
O45 C46 1.370(15)
O45 C44 1.387(10)
O91 C90 1.394(11)
O91 C92 1.470(14)
C15 C16 1.399(11)
C15 C14 1.428(12)
C15 H15 0.9500
C81 C90 1.395(12)
C60 C59 1.517(12)
C52 C51 1.396(12)
C52 H52 0.9500
C6 C5 1.360(13)
C6 C7 1.412(11)
C6 H6 0.9500
C29 C28 1.421(11)
C29 H29 0.9500
C75 C74 1.324(13)
C75 H75 0.9500
C14 C7 1.387(12)
C14 C13 1.540(12)
C70 H70 0.9500
C83 C84 1.373(14)
C83 H83 0.9500
C41 C36 1.429(11)
C41 C40 1.437(12)
C41 C42 1.451(12)
C35 C44 1.387(13)
C35 C36 1.404(12)
C36 C37 1.457(13)
C90 C89 1.388(13)
C59 C68 1.521(12)
C59 C67 1.543(10)
C59 C58 1.551(12)
C72 C73 1.384(12)
C72 H72 0.9500
C24 H24 0.9500
C44 C43 1.461(11)
C88 C89 1.416(13)
C88 H88 0.9500
C63 C62 1.506(13)
C63 C49 1.574(12)
C63 H63 1.0000
C39 C40 1.358(13)
C39 C38 1.409(13)
C39 H39 0.9500
C13 C12 1.530(12)
C13 C22 1.534(13)
C13 C21 1.560(12)
C17 C16 1.471(12)
C17 C3 1.543(13)
C17 H17 1.0000
C43 C42 1.350(12)
C43 B47 1.582(14)
C89 B1 1.562(14)
C62 C51 1.405(12)
C27 C26 1.366(11)
C27 C28 1.446(13)
C27 H27 0.9500
C51 C50 1.489(13)
C16 C5 1.424(11)
C37 C38 1.334(13)
C37 H37 0.9500
C5 C4 1.549(12)
C26 H26 0.9500
C73 C74 1.381(12)
C73 H73 0.9500
C74 H74 0.9500
C42 H42 0.9500
C50 C65 1.534(12)
C50 C66 1.537(13)
C50 C49 1.582(14)
C28 H28 0.9500
C58 H58 1.0000
C21 H21A 0.9800
C21 H21B 0.9800
C21 H21C 0.9800
C38 H38 0.9500
C85 C86 1.386(15)
C85 C84 1.422(13)
C85 H85 0.9500
C40 H40 0.9500
C12 H12 1.0000
C49 H49 1.0000
C67 H67A 0.9800
C67 H67B 0.9800
C67 H67C 0.9800
C86 H86 0.9500
C3 C4 1.534(13)
C3 H3 1.0000
C4 C20 1.511(13)
C4 C19 1.528(14)
C68 H68A 0.9800
C68 H68B 0.9800
C68 H68C 0.9800
C84 H84 0.9500
C19 H19A 0.9800
C19 H19B 0.9800
C19 H19C 0.9800
C65 H65A 0.9800
C65 H65B 0.9800
C65 H65C 0.9800
C20 H20A 0.9800
C20 H20B 0.9800
C20 H20C 0.9800
C22 H22A 0.9800
C22 H22B 0.9800
C22 H22C 0.9800
C66 H66A 0.9800
C66 H66B 0.9800
C66 H66C 0.9800
C80 H80A 0.9800
C80 H80B 0.9800
C80 H80C 0.9800
C46 H46A 0.9900
C46 H46B 0.9900
C34 H34A 0.9900
C34 H34B 0.9900
C92 H92A 0.9800
C92 H92B 0.9800
C92 H92C 0.9800
Cl3B C1B 1.792(9)
Cl4B C1B 1.759(10)
Cl2B C1B 1.744(9)
C1B H1B 1.0000
C1C Cl2C 1.739(7)
C1C Cl3C 1.746(7)
C1C Cl4C 1.770(6)
C1C H1C 1.0000
Cl3D C1D 1.720(10)
Cl2D C1D 1.747(10)
Cl4D C1D 1.731(10)
C1D H1D 1.0000
C1E Cl2E 1.750(10)
C1E Cl3E 1.761(10)
C1E Cl4E 1.771(10)
C1E H1E 1.0000
C5E Cl7E 1.738(10)
C5E Cl6E 1.748(10)
C5E Cl8E 1.758(10)
C5E H5E 1.0000

loop_
_geom_torsion_atom_site_label_1
_geom_torsion_atom_site_label_2
_geom_torsion_atom_site_label_3
_geom_torsion_atom_site_label_4
_geom_torsion
C80 O79 C78 C77 -88.4(11)
C80 O79 C78 C69 101.7(10)
C34 O33 C32 C31 90.9(11)
C34 O33 C32 C23 -87.5(11)
C77 C76 C71 C72 176.1(10)
C75 C76 C71 C72 2.8(14)
C77 C76 C71 C70 -3.4(13)
C75 C76 C71 C70 -176.6(9)
C83 C82 C87 C88 -174.8(8)
C81 C82 C87 C88 -2.2(11)
C83 C82 C87 C86 4.7(11)
C81 C82 C87 C86 177.3(8)
O33 C32 C23 C24 -177.5(9)
C31 C32 C23 C24 4.2(15)
O33 C32 C23 B10 -9.3(14)
C31 C32 C23 B10 172.5(9)
B10 O9 C8 C7 99.3(9)
B10 O9 C8 C12 -16.9(9)
C31 C30 C25 C24 -2.3(14)
C29 C30 C25 C24 179.4(10)
C31 C30 C25 C26 179.9(9)
C29 C30 C25 C26 1.5(14)
B56 O55 C54 C58 11.0(10)
B56 O55 C54 C53 -97.9(8)
O55 C54 C53 C52 -55.7(11)
C58 C54 C53 C52 -167.9(8)
O55 C54 C53 C60 125.3(7)
C58 C54 C53 C60 13.1(9)
O79 C78 C69 C70 175.4(8)
C77 C78 C69 C70 5.7(14)
O79 C78 C69 B56 -4.6(14)
C77 C78 C69 B56 -174.3(9)
O33 C32 C31 C30 177.4(8)
C23 C32 C31 C30 -4.2(15)
O33 C32 C31 C35 6.9(14)
C23 C32 C31 C35 -174.7(8)
C25 C30 C31 C32 3.3(14)
C29 C30 C31 C32 -178.4(9)
C25 C30 C31 C35 173.3(9)
C29 C30 C31 C35 -8.4(15)
C75 C76 C77 C78 178.7(9)
C71 C76 C77 C78 6.2(15)
C75 C76 C77 C81 -1.4(16)
C71 C76 C77 C81 -173.9(8)
O79 C78 C77 C76 -177.1(8)
C69 C78 C77 C76 -7.6(16)
O79 C78 C77 C81 3.0(14)
C69 C78 C77 C81 172.5(8)
C87 C82 C81 C90 3.1(11)
C83 C82 C81 C90 175.5(8)
C87 C82 C81 C77 176.7(7)
C83 C82 C81 C77 -10.9(11)
C76 C77 C81 C90 -83.0(12)
C78 C77 C81 C90 96.9(11)
C76 C77 C81 C82 103.7(10)
C78 C77 C81 C82 -76.4(11)
C62 C61 C60 C53 1.2(13)
C62 C61 C60 C59 178.7(8)
C52 C53 C60 C61 -0.6(13)
C54 C53 C60 C61 178.5(8)
C52 C53 C60 C59 -178.5(7)
C54 C53 C60 C59 0.6(10)
C60 C53 C52 C51 0.3(13)
C54 C53 C52 C51 -178.6(8)
C25 C30 C29 C28 -3.7(15)
C31 C30 C29 C28 177.9(9)
C77 C76 C75 C74 -174.1(10)
C71 C76 C75 C74 -1.4(15)
C16 C15 C14 C7 -1.9(12)
C16 C15 C14 C13 180.0(8)
C15 C14 C7 C6 3.9(13)
C13 C14 C7 C6 -177.7(7)
C15 C14 C7 C8 179.5(8)
C13 C14 C7 C8 -2.1(10)
C5 C6 C7 C14 -2.7(12)
C5 C6 C7 C8 -177.4(8)
O9 C8 C7 C14 -123.7(8)
C12 C8 C7 C14 -9.2(9)
O9 C8 C7 C6 51.5(12)
C12 C8 C7 C6 165.9(8)
C78 C69 C70 C71 -3.0(14)
B56 C69 C70 C71 177.0(9)
C72 C71 C70 C69 -177.5(10)
C76 C71 C70 C69 1.9(14)
C87 C82 C83 C84 -5.8(11)
C81 C82 C83 C84 -178.3(8)
C32 C31 C35 C44 -109.1(10)
C30 C31 C35 C44 81.1(12)
C32 C31 C35 C36 81.6(11)
C30 C31 C35 C36 -88.2(11)
C44 C35 C36 C41 14.0(12)
C31 C35 C36 C41 -176.4(7)
C44 C35 C36 C37 -173.8(8)
C31 C35 C36 C37 -4.2(13)
C40 C41 C36 C35 176.2(8)
C42 C41 C36 C35 -6.0(12)
C40 C41 C36 C37 3.4(12)
C42 C41 C36 C37 -178.8(8)
C92 O91 C90 C89 47.6(12)
C92 O91 C90 C81 -139.5(9)
C82 C81 C90 C89 -6.1(13)
C77 C81 C90 C89 -179.3(8)
C82 C81 C90 O91 -179.2(7)
C77 C81 C90 O91 7.5(12)
C58 O57 B56 O55 -3.1(12)
C58 O57 B56 C69 169.0(9)
C54 O55 B56 O57 -5.3(11)
C54 O55 B56 C69 -177.9(8)
C70 C69 B56 O57 -174.7(9)
C78 C69 B56 O57 5.3(16)
C70 C69 B56 O55 -2.7(14)
C78 C69 B56 O55 177.3(8)
C61 C60 C59 C68 49.6(12)
C53 C60 C59 C68 -132.8(8)
C61 C60 C59 C67 -77.7(11)
C53 C60 C59 C67 100.0(8)
C61 C60 C59 C58 168.6(9)
C53 C60 C59 C58 -13.7(9)
C70 C71 C72 C73 177.5(9)
C76 C71 C72 C73 -1.9(15)
C32 C23 C24 C25 -3.0(15)
B10 C23 C24 C25 -171.9(9)
C30 C25 C24 C23 2.1(15)
C26 C25 C24 C23 179.9(10)
C46 O45 C44 C35 131.9(11)
C46 O45 C44 C43 -40.9(14)
C36 C35 C44 O45 173.6(8)
C31 C35 C44 O45 4.2(12)
C36 C35 C44 C43 -13.6(13)
C31 C35 C44 C43 176.9(8)
C86 C87 C88 C89 -175.2(9)
C82 C87 C88 C89 4.3(13)
B47 O64 C63 C62 -98.4(8)
B47 O64 C63 C49 13.6(9)
C7 C14 C13 C12 12.6(9)
C15 C14 C13 C12 -169.1(8)
C7 C14 C13 C22 137.0(8)
C15 C14 C13 C22 -44.7(11)
C7 C14 C13 C21 -103.4(8)
C15 C14 C13 C21 74.9(11)
B1 O18 C17 C16 106.3(8)
B1 O18 C17 C3 -6.3(9)
O45 C44 C43 C42 177.3(8)
C35 C44 C43 C42 4.8(12)
O45 C44 C43 B47 -11.8(12)
C35 C44 C43 B47 175.7(8)
O91 C90 C89 C88 -179.8(8)
C81 C90 C89 C88 7.8(13)
O91 C90 C89 B1 -0.3(15)
C81 C90 C89 B1 -172.8(9)
C87 C88 C89 C90 -7.1(14)
C87 C88 C89 B1 173.4(9)
C60 C61 C62 C51 -1.5(14)
C60 C61 C62 C63 177.0(9)
O64 C63 C62 C61 -60.9(12)
C49 C63 C62 C61 -172.5(9)
O64 C63 C62 C51 117.8(8)
C49 C63 C62 C51 6.2(10)
C53 C52 C51 C62 -0.6(13)
C53 C52 C51 C50 179.5(8)
C61 C62 C51 C52 1.2(13)
C63 C62 C51 C52 -177.6(8)
C61 C62 C51 C50 -178.9(8)
C63 C62 C51 C50 2.3(11)
C14 C15 C16 C5 -1.2(12)
C14 C15 C16 C17 -178.1(8)
O18 C17 C16 C15 57.7(11)
C3 C17 C16 C15 169.3(8)
O18 C17 C16 C5 -119.5(8)
C3 C17 C16 C5 -7.9(9)
C35 C36 C37 C38 -178.4(9)
C41 C36 C37 C38 -6.0(13)
C7 C6 C5 C16 -0.4(13)
C7 C6 C5 C4 -177.9(8)
C15 C16 C5 C6 2.3(13)
C17 C16 C5 C6 179.8(8)
C15 C16 C5 C4 -179.8(7)
C17 C16 C5 C4 -2.3(10)
C8 O9 B10 O11 4.0(11)
C8 O9 B10 C23 -172.5(8)
C12 O11 B10 O9 12.5(11)
C12 O11 B10 C23 -171.3(9)
C24 C23 B10 O9 -6.6(14)
C32 C23 B10 O9 -175.1(8)
C24 C23 B10 O11 177.7(10)
C32 C23 B10 O11 9.2(16)
C28 C27 C26 C25 -3.6(15)
C24 C25 C26 C27 -175.6(9)
C30 C25 C26 C27 2.1(14)
C71 C72 C73 C74 -0.5(15)
C76 C75 C74 C73 -1.0(17)
C72 C73 C74 C75 2.0(16)
C44 C43 C42 C41 3.6(12)
B47 C43 C42 C41 -168.0(8)
C36 C41 C42 C43 -2.9(12)
C40 C41 C42 C43 174.8(8)
C52 C51 C50 C65 -76.0(12)
C62 C51 C50 C65 104.2(9)
C52 C51 C50 C66 47.9(13)
C62 C51 C50 C66 -132.0(9)
C52 C51 C50 C49 170.1(9)
C62 C51 C50 C49 -9.7(10)
C30 C29 C28 C27 2.3(15)
C26 C27 C28 C29 1.4(15)
B56 O57 C58 C54 9.6(9)
B56 O57 C58 C59 130.1(9)
O55 C54 C58 O57 -12.7(9)
C53 C54 C58 O57 102.3(7)
O55 C54 C58 C59 -136.8(7)
C53 C54 C58 C59 -21.9(9)
C60 C59 C58 O57 -94.7(8)
C68 C59 C58 O57 25.5(11)
C67 C59 C58 O57 148.6(8)
C60 C59 C58 C54 22.4(9)
C68 C59 C58 C54 142.6(8)
C67 C59 C58 C54 -94.3(9)
C36 C37 C38 C39 4.6(15)
C40 C39 C38 C37 -0.5(14)
C38 C39 C40 C41 -1.9(14)
C36 C41 C40 C39 0.2(13)
C42 C41 C40 C39 -177.5(8)
B10 O11 C12 C13 -133.4(8)
B10 O11 C12 C8 -21.9(9)
C22 C13 C12 O11 -29.7(10)
C14 C13 C12 O11 92.6(8)
C21 C13 C12 O11 -151.7(7)
C22 C13 C12 C8 -139.4(8)
C14 C13 C12 C8 -17.1(9)
C21 C13 C12 C8 98.6(8)
C7 C8 C12 O11 -99.7(7)
O9 C8 C12 O11 23.1(8)
C7 C8 C12 C13 16.7(9)
O9 C8 C12 C13 139.4(7)
B47 O48 C49 C63 5.9(10)
B47 O48 C49 C50 118.9(8)
O64 C63 C49 O48 -11.6(10)
C62 C63 C49 O48 106.0(8)
O64 C63 C49 C50 -129.2(7)
C62 C63 C49 C50 -11.6(9)
C51 C50 C49 O48 -98.3(8)
C65 C50 C49 O48 146.1(8)
C66 C50 C49 O48 24.2(10)
C51 C50 C49 C63 13.0(9)
C65 C50 C49 C63 -102.7(9)
C66 C50 C49 C63 135.4(8)
C88 C87 C86 C85 177.4(10)
C82 C87 C86 C85 -2.0(14)
C84 C85 C86 C87 0.3(15)
B1 O2 C3 C4 -124.5(9)
B1 O2 C3 C17 -6.2(11)
C16 C17 C3 O2 -106.4(8)
O18 C17 C3 O2 7.5(9)
C16 C17 C3 C4 15.3(9)
O18 C17 C3 C4 129.1(7)
O2 C3 C4 C20 -21.3(11)
C17 C3 C4 C20 -137.9(8)
O2 C3 C4 C19 -141.9(8)
C17 C3 C4 C19 101.5(9)
O2 C3 C4 C5 100.8(8)
C17 C3 C4 C5 -15.8(9)
C6 C5 C4 C20 -49.2(13)
C16 C5 C4 C20 133.1(9)
C6 C5 C4 C19 73.4(11)
C16 C5 C4 C19 -104.3(9)
C6 C5 C4 C3 -170.9(9)
C16 C5 C4 C3 11.4(9)
C82 C83 C84 C85 4.2(13)
C86 C85 C84 C83 -1.3(14)
C63 O64 B47 O48 -11.0(10)
C63 O64 B47 C43 179.5(9)
C49 O48 B47 O64 2.8(11)
C49 O48 B47 C43 173.0(8)
C42 C43 B47 O64 127.5(10)
C44 C43 B47 O64 -43.5(13)
C42 C43 B47 O48 -41.6(11)
C44 C43 B47 O48 147.5(8)
C3 O2 B1 O18 2.4(12)
C3 O2 B1 C89 -177.2(9)
C17 O18 B1 O2 2.7(11)
C17 O18 B1 C89 -177.7(9)
C90 C89 B1 O2 -135.4(11)
C88 C89 B1 O2 44.1(14)
C90 C89 B1 O18 45.1(15)
C88 C89 B1 O18 -135.4(10)
C44 O45 C46 C94 -151.4(13)
C32 O33 C34 C93 -167.9(11)
